data_7126618
loop_
_publ_author_name
'Adil, Laxmi Raman'
'Iyer, Parameswar Krishnan'

_publ_section_title
;
 Effects of incorporating regioisomers and flexible rotors to direct
 aggregation induced emission to achieve stimuli-responsive luminogens,
 security inks and chemical warfare agent sensors.
;
_journal_issue 55
_journal_name_full 'Chemical communications (Cambridge, England)'
_journal_page_first 7633
_journal_page_last 7636
_journal_paper_doi 10.1039/d0cc02318c
_journal_volume 56
_journal_year 2020
_chemical_formula_moiety 'C25 H19 N'
_chemical_formula_sum 'C25 H19 N'
_chemical_formula_weight 333.41
_space_group_crystal_system monoclinic
_space_group_IT_number 14
_space_group_name_Hall '-P 2yn'
_space_group_name_H-M_alt 'P 1 21/n 1'
_atom_sites_solution_hydrogens geom
_audit_creation_method SHELXL-2016/6
_audit_update_record
;
2018-06-20 deposited with the CCDC.	2020-05-26 downloaded from the CCDC.
;
_cell_angle_alpha 90
_cell_angle_beta 95.062(2)
_cell_angle_gamma 90
_cell_formula_units_Z 4
_cell_length_a 5.7544(7)
_cell_length_b 11.1791(13)
_cell_length_c 28.221(3)
_cell_measurement_reflns_used 9915
_cell_measurement_temperature 296(2)
_cell_measurement_theta_max 22.13
_cell_measurement_theta_min 2.33
_cell_volume 1808.3(4)
_computing_structure_refinement 'SHELXL-2016/6 (Sheldrick, 2016)'
_computing_structure_solution 'SHELXT 2014/5 (Sheldrick, 2014)'
_diffrn_ambient_temperature 296(2)
_diffrn_measured_fraction_theta_full 1.000
_diffrn_measured_fraction_theta_max 1.000
_diffrn_measurement_device_type 'Bruker APEX-II CCD'
_diffrn_measurement_method '\f and \w scans'
_diffrn_radiation_type MoK\a
_diffrn_radiation_wavelength 0.71073
_diffrn_reflns_av_R_equivalents 0.0379
_diffrn_reflns_av_unetI/netI 0.0126
_diffrn_reflns_Laue_measured_fraction_full 1.000
_diffrn_reflns_Laue_measured_fraction_max 1.000
_diffrn_reflns_limit_h_max 6
_diffrn_reflns_limit_h_min -6
_diffrn_reflns_limit_k_max 13
_diffrn_reflns_limit_k_min -13
_diffrn_reflns_limit_l_max 33
_diffrn_reflns_limit_l_min -33
_diffrn_reflns_number 58468
_diffrn_reflns_point_group_measured_fraction_full 1.000
_diffrn_reflns_point_group_measured_fraction_max 1.000
_diffrn_reflns_theta_full 25.000
_diffrn_reflns_theta_max 25.000
_diffrn_reflns_theta_min 1.449
_diffrn_source 'fine-focus seald tube'
_exptl_absorpt_coefficient_mu 0.071
_exptl_crystal_colour colourless
_exptl_crystal_density_diffrn 1.225
_exptl_crystal_density_method 'not measured'
_exptl_crystal_description needle
_exptl_crystal_F_000 704
_exptl_crystal_recrystallization_method 'Re-crystallisation from solvent'
_exptl_crystal_size_max 0.26
_exptl_crystal_size_mid 0.21
_exptl_crystal_size_min 0.15
_refine_diff_density_max 0.100
_refine_diff_density_min -0.168
_refine_diff_density_rms 0.034
_refine_ls_extinction_method none
_refine_ls_goodness_of_fit_ref 1.078
_refine_ls_hydrogen_treatment constr
_refine_ls_matrix_type full
_refine_ls_number_parameters 235
_refine_ls_number_reflns 3173
_refine_ls_number_restraints 0
_refine_ls_restrained_S_all 1.078
_refine_ls_R_factor_all 0.0474
_refine_ls_R_factor_gt 0.0388
_refine_ls_shift/su_max 0.000
_refine_ls_shift/su_mean 0.000
_refine_ls_structure_factor_coef Fsqd
_refine_ls_weighting_details 'w=1/[\s^2^(Fo^2^)+(0.0591P)^2^+0.2151P] where P=(Fo^2^+2Fc^2^)/3'
_refine_ls_weighting_scheme calc
_refine_ls_wR_factor_gt 0.1026
_refine_ls_wR_factor_ref 0.1100
_reflns_Friedel_coverage 0.000
_reflns_number_gt 2626
_reflns_number_total 3173
_reflns_threshold_expression 'I > 2\s(I)'
_cod_data_source_file d0cc02318c3.cif
_cod_data_source_block 3-PN_0m_a
_cod_depositor_comments 'Adding full bibliography for 7126617--7126620.cif.'
_cod_original_cell_volume 1808.4(4)
_cod_original_sg_symbol_H-M 'P 21/n'
_cod_database_code 7126618
_shelx_shelxl_version_number 2016/6
_shelx_space_group_comment
;
The symmetry employed for this shelxl refinement is uniquely defined
by the following loop, which should always be used as a source of
symmetry information in preference to the above space-group names.
They are only intended as comments.
;

loop_
_space_group_symop_operation_xyz
'x, y, z'
'-x+1/2, y+1/2, -z+1/2'
'-x, -y, -z'
'x-1/2, -y-1/2, z-1/2'

loop_
_atom_site_label
_atom_site_type_symbol
_atom_site_fract_x
_atom_site_fract_y
_atom_site_fract_z
_atom_site_U_iso_or_equiv
_atom_site_adp_type
_atom_site_occupancy
_atom_site_site_symmetry_order
_atom_site_calc_flag
_atom_site_refinement_flags_posn
_atom_site_refinement_flags_adp
_atom_site_refinement_flags_occupancy
_atom_site_disorder_assembly
_atom_site_disorder_group
N1 N 1.3669(2) 0.75126(13) 0.29352(5) 0.0697(4) Uani 1 1 d . . . . .
C002 C 0.3297(2) 0.24000(11) 0.44202(4) 0.0444(3) Uani 1 1 d . . . . .
C003 C 0.8568(2) 0.48527(11) 0.32286(4) 0.0477(3) Uani 1 1 d . . . . .
C004 C 0.2547(2) 0.18835(11) 0.39426(5) 0.0469(3) Uani 1 1 d . . . . .
C005 C 1.0310(2) 0.57650(12) 0.31180(4) 0.0485(3) Uani 1 1 d . . . . .
C006 C 0.5178(2) 0.31518(11) 0.34546(4) 0.0492(3) Uani 1 1 d . . . . .
C007 C 0.0748(2) 0.09280(11) 0.39342(4) 0.0472(3) Uani 1 1 d . . . . .
C008 C 0.7866(2) 0.39339(12) 0.29138(5) 0.0509(3) Uani 1 1 d . . . . .
H008 H 0.852742 0.387128 0.262586 0.061 Uiso 1 1 calc R U . . .
C009 C 0.3449(2) 0.22322(12) 0.35404(5) 0.0523(3) Uani 1 1 d . . . . .
H009 H 0.287319 0.181660 0.326964 0.063 Uiso 1 1 calc R U . . .
C00A C 0.6205(2) 0.31190(12) 0.30242(5) 0.0513(3) Uani 1 1 d . . . . .
H00A H 0.574913 0.252529 0.280450 0.062 Uiso 1 1 calc R U . . .
C00B C 0.1873(2) 0.31941(12) 0.46350(5) 0.0540(3) Uani 1 1 d . . . . .
H00B H 0.042537 0.339511 0.448337 0.065 Uiso 1 1 calc R U . . .
C00C C 1.2098(2) 0.55248(14) 0.28322(5) 0.0562(4) Uani 1 1 d . . . . .
H00C H 1.221676 0.477663 0.269228 0.067 Uiso 1 1 calc R U . . .
C00D C -0.0873(3) 0.07641(13) 0.35434(5) 0.0575(4) Uani 1 1 d . . . . .
H00D H -0.080401 0.124956 0.327742 0.069 Uiso 1 1 calc R U . . .
C00E C 0.0571(3) 0.01779(12) 0.43238(5) 0.0553(4) Uani 1 1 d . . . . .
H00E H 0.162642 0.026256 0.459077 0.066 Uiso 1 1 calc R U . . .
C00F C 0.7522(3) 0.49018(13) 0.36545(5) 0.0574(4) Uani 1 1 d . . . . .
H00F H 0.794451 0.551025 0.386982 0.069 Uiso 1 1 calc R U . . .
C00G C 0.5883(3) 0.40777(13) 0.37664(5) 0.0582(4) Uani 1 1 d . . . . .
H00G H 0.523223 0.413846 0.405560 0.070 Uiso 1 1 calc R U . . .
C00H C 0.5411(2) 0.20989(14) 0.46590(5) 0.0593(4) Uani 1 1 d . . . . .
H00H H 0.638752 0.155904 0.452315 0.071 Uiso 1 1 calc R U . . .
C00I C -0.1142(3) -0.06892(13) 0.43215(5) 0.0612(4) Uani 1 1 d . . . . .
H00I H -0.122065 -0.118185 0.458514 0.073 Uiso 1 1 calc R U . . .
C00J C 1.3701(2) 0.64144(16) 0.27581(5) 0.0642(4) Uani 1 1 d . . . . .
H00J H 1.489482 0.622677 0.256925 0.077 Uiso 1 1 calc R U . . .
C00K C 1.0248(3) 0.69189(13) 0.32975(6) 0.0634(4) Uani 1 1 d . . . . .
H00K H 0.906616 0.713962 0.348452 0.076 Uiso 1 1 calc R U . . .
C00L C 0.2580(3) 0.36922(14) 0.50727(5) 0.0633(4) Uani 1 1 d . . . . .
H00L H 0.161420 0.423346 0.521075 0.076 Uiso 1 1 calc R U . . .
C00M C 0.4686(3) 0.33942(14) 0.53033(5) 0.0619(4) Uani 1 1 d . . . . .
H00M H 0.516186 0.373258 0.559693 0.074 Uiso 1 1 calc R U . . .
C00N C -0.2732(3) -0.08289(13) 0.39319(6) 0.0627(4) Uani 1 1 d . . . . .
H00N H -0.389528 -0.140651 0.393211 0.075 Uiso 1 1 calc R U . . .
C00O C -0.2581(3) -0.01039(14) 0.35424(6) 0.0648(4) Uani 1 1 d . . . . .
H00O H -0.363696 -0.019877 0.327607 0.078 Uiso 1 1 calc R U . . .
C00P C 0.6090(3) 0.25919(15) 0.50979(6) 0.0664(4) Uani 1 1 d . . . . .
H00P H 0.751561 0.237705 0.525587 0.080 Uiso 1 1 calc R U . . .
C00Q C 1.1927(3) 0.77393(16) 0.32000(6) 0.0720(4) Uani 1 1 d . . . . .
H00Q H 1.183339 0.850224 0.332827 0.086 Uiso 1 1 calc R U . . .

loop_
_atom_site_aniso_label
_atom_site_aniso_U_11
_atom_site_aniso_U_22
_atom_site_aniso_U_33
_atom_site_aniso_U_23
_atom_site_aniso_U_13
_atom_site_aniso_U_12
N1 0.0611(8) 0.0784(10) 0.0704(8) 0.0095(7) 0.0107(7) -0.0086(7)
C002 0.0483(7) 0.0415(7) 0.0450(7) 0.0040(5) 0.0127(5) 0.0007(5)
C003 0.0543(7) 0.0462(7) 0.0440(7) 0.0052(6) 0.0113(6) 0.0070(6)
C004 0.0529(7) 0.0421(7) 0.0468(7) 0.0012(5) 0.0104(6) 0.0065(6)
C005 0.0505(7) 0.0534(8) 0.0423(7) 0.0072(6) 0.0080(6) 0.0068(6)
C006 0.0601(8) 0.0454(7) 0.0435(7) 0.0017(6) 0.0126(6) 0.0038(6)
C007 0.0530(7) 0.0421(7) 0.0477(7) -0.0014(5) 0.0115(6) 0.0073(5)
C008 0.0643(8) 0.0498(7) 0.0407(7) 0.0024(6) 0.0171(6) 0.0094(6)
C009 0.0643(8) 0.0481(7) 0.0455(7) -0.0027(6) 0.0103(6) 0.0003(6)
C00A 0.0671(8) 0.0458(7) 0.0422(7) -0.0025(6) 0.0113(6) 0.0039(6)
C00B 0.0529(8) 0.0574(8) 0.0524(8) -0.0002(6) 0.0089(6) 0.0106(6)
C00C 0.0573(8) 0.0602(8) 0.0527(8) 0.0106(7) 0.0142(6) 0.0117(7)
C00D 0.0609(8) 0.0587(9) 0.0532(8) 0.0047(6) 0.0064(7) 0.0059(7)
C00E 0.0641(8) 0.0492(8) 0.0527(8) 0.0030(6) 0.0056(6) -0.0002(6)
C00F 0.0756(9) 0.0539(8) 0.0450(7) -0.0069(6) 0.0175(7) -0.0076(7)
C00G 0.0778(10) 0.0548(8) 0.0455(7) -0.0044(6) 0.0260(7) -0.0071(7)
C00H 0.0522(8) 0.0623(9) 0.0638(9) -0.0048(7) 0.0079(7) 0.0116(7)
C00I 0.0734(9) 0.0481(8) 0.0637(9) 0.0056(7) 0.0145(8) -0.0027(7)
C00J 0.0508(8) 0.0865(12) 0.0570(9) 0.0178(8) 0.0147(6) 0.0094(8)
C00K 0.0652(9) 0.0594(9) 0.0691(9) -0.0065(7) 0.0248(7) -0.0043(7)
C00L 0.0741(10) 0.0599(9) 0.0575(9) -0.0099(7) 0.0156(7) 0.0099(8)
C00M 0.0727(10) 0.0601(9) 0.0528(8) -0.0050(7) 0.0056(7) -0.0092(8)
C00N 0.0629(9) 0.0521(8) 0.0740(10) -0.0056(7) 0.0120(8) -0.0045(7)
C00O 0.0600(9) 0.0684(10) 0.0653(9) -0.0072(8) 0.0014(7) -0.0011(7)
C00P 0.0541(8) 0.0748(10) 0.0687(10) 0.0017(8) -0.0035(7) 0.0023(8)
C00Q 0.0738(10) 0.0650(10) 0.0796(11) -0.0052(8) 0.0206(9) -0.0124(8)

loop_
_atom_type_symbol
_atom_type_description
_atom_type_scat_dispersion_real
_atom_type_scat_dispersion_imag
_atom_type_scat_source
C C 0.0033 0.0016 'International Tables Vol C Tables 4.2.6.8 and 6.1.1.4'
H H 0.0000 0.0000 'International Tables Vol C Tables 4.2.6.8 and 6.1.1.4'
N N 0.0061 0.0033 'International Tables Vol C Tables 4.2.6.8 and 6.1.1.4'

loop_
_geom_angle_atom_site_label_1
_geom_angle_atom_site_label_2
_geom_angle_atom_site_label_3
_geom_angle
_geom_angle_site_symmetry_1
_geom_angle_site_symmetry_3
_geom_angle_publ_flag
C00Q N1 C00J 115.17(14) . . ?
C00H C002 C00B 118.24(12) . . ?
C00H C002 C004 121.21(12) . . ?
C00B C002 C004 120.54(12) . . ?
C00F C003 C008 117.13(12) . . ?
C00F C003 C005 120.44(12) . . ?
C008 C003 C005 122.41(11) . . ?
C009 C004 C007 120.95(12) . . ?
C009 C004 C002 123.12(12) . . ?
C007 C004 C002 115.93(11) . . ?
C00K C005 C00C 115.87(13) . . ?
C00K C005 C003 121.53(12) . . ?
C00C C005 C003 122.60(13) . . ?
C00G C006 C00A 116.47(12) . . ?
C00G C006 C009 125.45(12) . . ?
C00A C006 C009 118.07(12) . . ?
C00D C007 C00E 117.07(13) . . ?
C00D C007 C004 121.62(12) . . ?
C00E C007 C004 121.29(12) . . ?
C00A C008 C003 120.77(12) . . ?
C00A C008 H008 119.6 . . ?
C003 C008 H008 119.6 . . ?
C004 C009 C006 131.30(13) . . ?
C004 C009 H009 114.3 . . ?
C006 C009 H009 114.3 . . ?
C008 C00A C006 122.34(13) . . ?
C008 C00A H00A 118.8 . . ?
C006 C00A H00A 118.8 . . ?
C00L C00B C002 120.73(13) . . ?
C00L C00B H00B 119.6 . . ?
C002 C00B H00B 119.6 . . ?
C00J C00C C005 119.10(14) . . ?
C00J C00C H00C 120.4 . . ?
C005 C00C H00C 120.4 . . ?
C00O C00D C007 121.41(14) . . ?
C00O C00D H00D 119.3 . . ?
C007 C00D H00D 119.3 . . ?
C00I C00E C007 121.34(14) . . ?
C00I C00E H00E 119.3 . . ?
C007 C00E H00E 119.3 . . ?
C00G C00F C003 121.98(13) . . ?
C00G C00F H00F 119.0 . . ?
C003 C00F H00F 119.0 . . ?
C00F C00G C006 121.29(12) . . ?
C00F C00G H00G 119.4 . . ?
C006 C00G H00G 119.4 . . ?
C00P C00H C002 120.56(13) . . ?
C00P C00H H00H 119.7 . . ?
C002 C00H H00H 119.7 . . ?
C00N C00I C00E 120.47(14) . . ?
C00N C00I H00I 119.8 . . ?
C00E C00I H00I 119.8 . . ?
N1 C00J C00C 125.20(14) . . ?
N1 C00J H00J 117.4 . . ?
C00C C00J H00J 117.4 . . ?
C00Q C00K C005 120.31(14) . . ?
C00Q C00K H00K 119.8 . . ?
C005 C00K H00K 119.8 . . ?
C00M C00L C00B 120.41(14) . . ?
C00M C00L H00L 119.8 . . ?
C00B C00L H00L 119.8 . . ?
C00L C00M C00P 119.35(14) . . ?
C00L C00M H00M 120.3 . . ?
C00P C00M H00M 120.3 . . ?
C00O C00N C00I 119.18(14) . . ?
C00O C00N H00N 120.4 . . ?
C00I C00N H00N 120.4 . . ?
C00N C00O C00D 120.52(15) . . ?
C00N C00O H00O 119.7 . . ?
C00D C00O H00O 119.7 . . ?
C00M C00P C00H 120.69(14) . . ?
C00M C00P H00P 119.7 . . ?
C00H C00P H00P 119.7 . . ?
N1 C00Q C00K 124.31(16) . . ?
N1 C00Q H00Q 117.8 . . ?
C00K C00Q H00Q 117.8 . . ?

loop_
_geom_bond_atom_site_label_1
_geom_bond_atom_site_label_2
_geom_bond_distance
_geom_bond_site_symmetry_2
_geom_bond_publ_flag
N1 C00Q 1.327(2) . ?
N1 C00J 1.326(2) . ?
C002 C00H 1.3796(19) . ?
C002 C00B 1.3836(18) . ?
C002 C004 1.4944(18) . ?
C003 C00F 1.3919(18) . ?
C003 C008 1.3945(18) . ?
C003 C005 1.4824(19) . ?
C004 C009 1.3465(18) . ?
C004 C007 1.4862(19) . ?
C005 C00K 1.388(2) . ?
C005 C00C 1.3882(18) . ?
C006 C00G 1.3956(19) . ?
C006 C00A 1.3974(18) . ?
C006 C009 1.4656(19) . ?
C007 C00D 1.3924(19) . ?
C007 C00E 1.3936(19) . ?
C008 C00A 1.3759(19) . ?
C008 H008 0.9300 . ?
C009 H009 0.9300 . ?
C00A H00A 0.9300 . ?
C00B C00L 1.383(2) . ?
C00B H00B 0.9300 . ?
C00C C00J 1.385(2) . ?
C00C H00C 0.9300 . ?
C00D C00O 1.381(2) . ?
C00D H00D 0.9300 . ?
C00E C00I 1.382(2) . ?
C00E H00E 0.9300 . ?
C00F C00G 1.3749(19) . ?
C00F H00F 0.9300 . ?
C00G H00G 0.9300 . ?
C00H C00P 1.380(2) . ?
C00H H00H 0.9300 . ?
C00I C00N 1.376(2) . ?
C00I H00I 0.9300 . ?
C00J H00J 0.9300 . ?
C00K C00Q 1.378(2) . ?
C00K H00K 0.9300 . ?
C00L C00M 1.365(2) . ?
C00L H00L 0.9300 . ?
C00M C00P 1.370(2) . ?
C00M H00M 0.9300 . ?
C00N C00O 1.375(2) . ?
C00N H00N 0.9300 . ?
C00O H00O 0.9300 . ?
C00P H00P 0.9300 . ?
C00Q H00Q 0.9300 . ?
